data_1514565
loop_
_publ_author_name
'Za\"im, Amir'
'Favera, Natalia Dalla'
'Gu\'en\'ee, Laure'
'Nozary, Homayoun'
'Hoang, Thi Nhu Y.'
'Eliseeva, Svetlana V.'
'Petoud, St\'ephane'
'Piguet, Claude'

_publ_section_title
;
 Lanthanide hexafluoroacetylacetonates vs. nitrates for the controlled
 loading of luminescent polynuclear single-stranded oligomers
;
_journal_issue 3
_journal_name_full 'Chemical Science'
_journal_page_first 1125
_journal_paper_doi 10.1039/c2sc21982d
_journal_volume 4
_journal_year 2013
_chemical_formula_moiety 'C69 H50 Eu2 F36 N8 O14'
_chemical_formula_sum 'C69 H50 Eu2 F36 N8 O14'
_chemical_formula_weight 2203.09
_chemical_name_systematic
;
?
;
_space_group_IT_number 14
_symmetry_cell_setting monoclinic
_symmetry_space_group_name_Hall '-P 2ybc'
_symmetry_space_group_name_H-M 'P 1 21/c 1'
_atom_sites_solution_hydrogens geom
_atom_sites_solution_primary direct
_atom_sites_solution_secondary difmap
_audit_creation_method SHELXL-97
_cell_angle_alpha 90.00
_cell_angle_beta 122.872(2)
_cell_angle_gamma 90.00
_cell_formula_units_Z 4
_cell_length_a 21.9162(8)
_cell_length_b 18.3619(8)
_cell_length_c 24.8681(9)
_cell_measurement_reflns_used 58766
_cell_measurement_temperature 180(2)
_cell_measurement_theta_max 52.23
_cell_measurement_theta_min 2.95
_cell_volume 8405.1(6)
_computing_cell_refinement 'STOE X-AREA'
_computing_data_collection 'STOE X-AREA'
_computing_data_reduction 'STOE X-RED'
_computing_molecular_graphics Diamond
_computing_publication_material Shelxl_ACTA
_computing_structure_refinement 'SHELXL-97 (Sheldrick, 1997)'
_computing_structure_solution SIR97
_diffrn_ambient_temperature 180(2)
_diffrn_detector_area_resol_mean 6
_diffrn_measured_fraction_theta_full 0.992
_diffrn_measured_fraction_theta_max 0.992
_diffrn_measurement_device_type 'Stoe Ipds'
_diffrn_measurement_method \f
_diffrn_radiation_monochromator graphite
_diffrn_radiation_source 'fine-focus sealed tube'
_diffrn_radiation_type MoK\a
_diffrn_radiation_wavelength 0.71073
_diffrn_reflns_av_R_equivalents 0.0976
_diffrn_reflns_av_sigmaI/netI 0.0608
_diffrn_reflns_limit_h_max 26
_diffrn_reflns_limit_h_min -26
_diffrn_reflns_limit_k_max 22
_diffrn_reflns_limit_k_min -22
_diffrn_reflns_limit_l_max 30
_diffrn_reflns_limit_l_min -30
_diffrn_reflns_number 74386
_diffrn_reflns_theta_full 25.71
_diffrn_reflns_theta_max 25.71
_diffrn_reflns_theta_min 1.48
_diffrn_standards_decay_% 0
_exptl_absorpt_coefficient_mu 1.622
_exptl_absorpt_correction_T_max 0.8789
_exptl_absorpt_correction_T_min 0.6376
_exptl_absorpt_correction_type numerical
_exptl_absorpt_process_details 'XRED; Stoe & Cie, 1999'
_exptl_crystal_colour colourless
_exptl_crystal_density_diffrn 1.741
_exptl_crystal_density_method 'not measured'
_exptl_crystal_description prism
_exptl_crystal_F_000 4328
_exptl_crystal_size_max 0.37
_exptl_crystal_size_mid 0.14
_exptl_crystal_size_min 0.10
_refine_diff_density_max 1.391
_refine_diff_density_min -1.385
_refine_diff_density_rms 0.120
_refine_ls_extinction_method none
_refine_ls_goodness_of_fit_ref 1.027
_refine_ls_hydrogen_treatment constr
_refine_ls_matrix_type full
_refine_ls_number_parameters 1132
_refine_ls_number_reflns 15887
_refine_ls_number_restraints 34
_refine_ls_restrained_S_all 1.041
_refine_ls_R_factor_all 0.0863
_refine_ls_R_factor_gt 0.0640
_refine_ls_shift/su_max 0.007
_refine_ls_shift/su_mean 0.000
_refine_ls_structure_factor_coef Fsqd
_refine_ls_weighting_details 'calc w=1/[\s^2^(Fo^2^)+(0.0909P)^2^+18.1401P] where P=(Fo^2^+2Fc^2^)/3'
_refine_ls_weighting_scheme calc
_refine_ls_wR_factor_gt 0.1592
_refine_ls_wR_factor_ref 0.1708
_reflns_number_gt 12085
_reflns_number_total 15887
_reflns_threshold_expression >2sigma(I)
_cod_data_source_file c2sc21982d.txt
_cod_data_source_block 3
_cod_original_sg_symbol_H-M 'P 21/c'
_cod_database_code 1514565

loop_
_symmetry_equiv_pos_as_xyz
'x, y, z'
'-x, y+1/2, -z+1/2'
'-x, -y, -z'
'x, -y-1/2, z-1/2'

loop_
_atom_site_label
_atom_site_type_symbol
_atom_site_fract_x
_atom_site_fract_y
_atom_site_fract_z
_atom_site_U_iso_or_equiv
_atom_site_adp_type
_atom_site_occupancy
_atom_site_symmetry_multiplicity
_atom_site_calc_flag
_atom_site_refinement_flags
_atom_site_disorder_assembly
_atom_site_disorder_group
C1 C 1.0229(4) 0.3300(4) -0.0357(4) 0.0457(16) Uani 1 1 d . . .
C2 C 1.0381(5) 0.3300(5) -0.0831(4) 0.062(2) Uani 1 1 d . . .
H2 H 1.0157 0.3644 -0.1170 0.075 Uiso 1 1 calc R . .
C3 C 1.0859(5) 0.2795(5) -0.0800(5) 0.067(2) Uani 1 1 d . . .
H3 H 1.0955 0.2775 -0.1129 0.080 Uiso 1 1 calc R . .
C4 C 1.1198(5) 0.2316(5) -0.0296(4) 0.056(2) Uani 1 1 d . . .
H4 H 1.1545 0.1976 -0.0260 0.067 Uiso 1 1 calc R . .
C5 C 1.1020(4) 0.2343(4) 0.0156(4) 0.0464(16) Uani 1 1 d . . .
C6 C 1.1244(5) 0.1795(4) 0.0675(4) 0.0515(18) Uani 1 1 d . B .
C7 C 1.2027(7) 0.0884(8) 0.1424(6) 0.100(4) Uani 1 1 d . B .
H7B H 1.1587 0.0573 0.1229 0.121 Uiso 1 1 calc R . .
H7A H 1.2433 0.0583 0.1482 0.121 Uiso 1 1 calc R . .
C8 C 1.2195(9) 0.1132(9) 0.2026(7) 0.135(6) Uani 1 1 d . . .
H8A H 1.1769 0.1374 0.1978 0.203 Uiso 1 1 calc R . .
H8B H 1.2600 0.1477 0.2201 0.203 Uiso 1 1 calc R . .
H8C H 1.2332 0.0717 0.2318 0.203 Uiso 1 1 calc R . .
C9 C 1.2542(5) 0.1827(6) 0.1026(6) 0.080(3) Uani 1 1 d . B .
H9A H 1.2915 0.1932 0.1480 0.096 Uiso 1 1 calc R . .
H9B H 1.2402 0.2294 0.0789 0.096 Uiso 1 1 calc R . .
C10 C 1.2868(7) 0.1332(7) 0.0757(8) 0.107(5) Uani 1 1 d . . .
H10B H 1.2515 0.1258 0.0298 0.161 Uiso 1 1 calc R . .
H10C H 1.2991 0.0861 0.0977 0.161 Uiso 1 1 calc R . .
H10A H 1.3309 0.1556 0.0821 0.161 Uiso 1 1 calc R . .
C11 C 0.9705(4) 0.3777(4) -0.0337(4) 0.0449(16) Uani 1 1 d . . .
C12 C 0.8976(4) 0.4155(4) -0.0058(4) 0.0477(17) Uani 1 1 d . . .
C13 C 0.8585(4) 0.4268(4) 0.0231(4) 0.0493(17) Uani 1 1 d . . .
H13 H 0.8586 0.3912 0.0509 0.059 Uiso 1 1 calc R . .
C14 C 0.8201(5) 0.4904(5) 0.0104(4) 0.058(2) Uani 1 1 d . . .
C15 C 0.8188(5) 0.5418(5) -0.0334(4) 0.063(2) Uani 1 1 d . . .
H15 H 0.7911 0.5851 -0.0425 0.075 Uiso 1 1 calc R . .
C16 C 0.8557(5) 0.5312(5) -0.0624(4) 0.061(2) Uani 1 1 d . . .
H16 H 0.8540 0.5654 -0.0919 0.074 Uiso 1 1 calc R . .
C17 C 0.8962(4) 0.4672(4) -0.0467(4) 0.0507(18) Uani 1 1 d . . .
C18 C 0.9043(6) 0.4644(5) -0.1765(4) 0.069(2) Uani 1 1 d . . .
H18C H 0.9136 0.4946 -0.2038 0.104 Uiso 1 1 calc R . .
H18B H 0.8550 0.4738 -0.1868 0.104 Uiso 1 1 calc R . .
H18A H 0.9090 0.4129 -0.1840 0.104 Uiso 1 1 calc R . .
C19 C 0.9586(5) 0.4828(4) -0.1072(4) 0.0541(19) Uani 1 1 d . . .
H19A H 1.0081 0.4704 -0.0963 0.065 Uiso 1 1 calc R . .
H19B H 0.9572 0.5359 -0.1008 0.065 Uiso 1 1 calc R . .
C20 C 0.7800(5) 0.5088(5) 0.0429(4) 0.061(2) Uani 1 1 d . . .
H20B H 0.8027 0.4809 0.0834 0.074 Uiso 1 1 calc R . .
H20A H 0.7879 0.5611 0.0544 0.074 Uiso 1 1 calc R . .
C21 C 0.6995(5) 0.4945(4) 0.0056(4) 0.0536(19) Uani 1 1 d . . .
C22 C 0.6499(4) 0.5510(4) -0.0219(4) 0.0474(17) Uani 1 1 d . . .
H22 H 0.6655 0.5991 -0.0223 0.057 Uiso 1 1 calc R . .
C23 C 0.5763(4) 0.5355(4) -0.0492(4) 0.0441(16) Uani 1 1 d . . .
C24 C 0.4605(4) 0.5397(4) -0.0898(3) 0.0420(15) Uani 1 1 d . . .
C25 C 0.5543(5) 0.4643(4) -0.0490(4) 0.0469(17) Uani 1 1 d . . .
C26 C 0.6022(5) 0.4063(4) -0.0239(4) 0.057(2) Uani 1 1 d . . .
H26 H 0.5862 0.3579 -0.0252 0.069 Uiso 1 1 calc R . .
C27 C 0.6745(5) 0.4227(4) 0.0028(4) 0.058(2) Uani 1 1 d . . .
H27 H 0.7090 0.3843 0.0202 0.070 Uiso 1 1 calc R . .
C28 C 0.4353(5) 0.4037(4) -0.0829(4) 0.055(2) Uani 1 1 d . . .
H28A H 0.3958 0.4182 -0.0770 0.066 Uiso 1 1 calc R . .
H28B H 0.4658 0.3671 -0.0498 0.066 Uiso 1 1 calc R . .
C29 C 0.4033(6) 0.3709(5) -0.1479(5) 0.069(2) Uani 1 1 d . . .
H29B H 0.3712 0.4064 -0.1806 0.104 Uiso 1 1 calc R . .
H29C H 0.3755 0.3273 -0.1516 0.104 Uiso 1 1 calc R . .
H29A H 0.4424 0.3575 -0.1541 0.104 Uiso 1 1 calc R . .
C30 C 0.3885(4) 0.5724(4) -0.1172(4) 0.0450(16) Uani 1 1 d . . .
C31 C 0.3231(4) 0.5359(4) -0.1413(4) 0.0539(19) Uani 1 1 d . . .
H31 H 0.3222 0.4841 -0.1407 0.065 Uiso 1 1 calc R . .
C32 C 0.2603(5) 0.5743(5) -0.1659(4) 0.060(2) Uani 1 1 d . . .
H32 H 0.2154 0.5494 -0.1832 0.072 Uiso 1 1 calc R . .
C33 C 0.2620(5) 0.6496(5) -0.1655(4) 0.059(2) Uani 1 1 d . . .
H33 H 0.2191 0.6774 -0.1808 0.071 Uiso 1 1 calc R . .
C34 C 0.3292(4) 0.6832(4) -0.1416(4) 0.0482(17) Uani 1 1 d . . .
C35 C 0.3390(5) 0.7639(5) -0.1467(5) 0.063(2) Uani 1 1 d . C .
C36 C 0.2623(7) 0.8031(6) -0.1081(7) 0.096(4) Uani 1 1 d . C .
H36B H 0.2839 0.8323 -0.0684 0.115 Uiso 1 1 calc R . .
H36A H 0.2663 0.7511 -0.0960 0.115 Uiso 1 1 calc R . .
C37 C 0.1829(9) 0.8226(8) -0.1513(10) 0.139(7) Uani 1 1 d . . .
H37B H 0.1594 0.7890 -0.1878 0.208 Uiso 1 1 calc R . .
H37A H 0.1784 0.8725 -0.1670 0.208 Uiso 1 1 calc R . .
H37C H 0.1594 0.8189 -0.1273 0.208 Uiso 1 1 calc R . .
C40 C 0.8692(8) 0.1946(10) -0.0925(6) 0.127(6) Uani 1 1 d D A .
C41 C 0.8045(7) 0.2009(10) -0.0947(5) 0.127(6) Uani 1 1 d . . .
H41 H 0.7601 0.1925 -0.1345 0.152 Uiso 1 1 calc R . .
C42 C 0.8016(5) 0.2184(6) -0.0433(5) 0.074(3) Uani 1 1 d . . .
C43 C 0.7274(6) 0.2098(7) -0.0511(6) 0.087(3) Uani 1 1 d . . .
C44 C 0.8620(10) 0.1779(9) -0.1599(8) 0.167(8) Uiso 1 1 d D . .
F4A F 0.8160(10) 0.1243(10) -0.1913(9) 0.156(3) Uiso 0.572(10) 1 d PD A 1
F5A F 0.9233(9) 0.1369(11) -0.1432(9) 0.156(3) Uiso 0.572(10) 1 d PD A 1
F6A F 0.8712(11) 0.2399(9) -0.1791(9) 0.156(3) Uiso 0.572(10) 1 d PD A 1
F4B F 0.7943(12) 0.2054(13) -0.2044(11) 0.156(3) Uiso 0.428(10) 1 d PD A 2
F5B F 0.8506(15) 0.1014(10) -0.1646(13) 0.156(3) Uiso 0.428(10) 1 d PD A 2
F6B F 0.9194(12) 0.1828(15) -0.1581(13) 0.156(3) Uiso 0.428(10) 1 d PD A 2
C45 C 0.9430(7) 0.0623(5) 0.0842(6) 0.077(3) Uani 1 1 d . . .
C49A C 0.9138(14) -0.0088(14) 0.0467(11) 0.128(2) Uiso 0.462(14) 1 d PD B 1
F7A F 0.8522(12) 0.0010(11) -0.0058(9) 0.128(2) Uiso 0.462(14) 1 d PD B 1
F8A F 0.9487(13) -0.0333(11) 0.0196(9) 0.128(2) Uiso 0.462(14) 1 d PD B 1
F9A F 0.9198(12) -0.0637(11) 0.0800(9) 0.128(2) Uiso 0.462(14) 1 d PD B 1
C49B C 0.8881(15) -0.0006(14) 0.0506(12) 0.128(2) Uiso 0.538(14) 1 d PD B 2
F7B F 0.8243(11) 0.0145(10) 0.0053(8) 0.128(2) Uiso 0.538(14) 1 d PD B 2
F8B F 0.9088(12) -0.0306(10) 0.0137(8) 0.128(2) Uiso 0.538(14) 1 d PD B 2
F9B F 0.8851(11) -0.0506(10) 0.0838(8) 0.128(2) Uiso 0.538(14) 1 d PD B 2
C46 C 0.9883(8) 0.0591(5) 0.1508(5) 0.094(4) Uani 1 1 d . B .
H46 H 0.9940 0.0142 0.1721 0.113 Uiso 1 1 calc R . .
C47 C 1.0243(6) 0.1188(5) 0.1855(5) 0.066(2) Uani 1 1 d . . .
C48A C 1.0831(13) 0.1177(12) 0.2648(13) 0.075(3) Uiso 0.428(16) 1 d PD B 1
F10A F 1.1339(13) 0.0761(12) 0.2826(10) 0.119(3) Uiso 0.428(16) 1 d PD B 1
F11A F 1.0330(11) 0.1281(15) 0.2795(10) 0.119(3) Uiso 0.428(16) 1 d PD B 1
F12A F 1.1213(13) 0.1717(10) 0.2902(11) 0.119(3) Uiso 0.428(16) 1 d PD B 1
C48B C 1.0647(10) 0.1080(10) 0.2569(9) 0.075(3) Uiso 0.572(16) 1 d PD B 2
F10B F 1.1066(10) 0.0521(9) 0.2788(8) 0.119(3) Uiso 0.572(16) 1 d PD B 2
F11B F 1.0268(8) 0.0814(11) 0.2802(7) 0.1195(8) Uiso 0.572(16) 1 d PD B 2
F12B F 1.0915(10) 0.1657(8) 0.2894(8) 0.1195(8) Uiso 0.572(16) 1 d PD B 2
C51 C 1.1168(4) 0.3290(4) 0.1958(4) 0.0483(17) Uani 1 1 d . . .
C52 C 1.0758(4) 0.3450(4) 0.2218(4) 0.0477(17) Uani 1 1 d . . .
H52 H 1.0995 0.3626 0.2644 0.057 Uiso 1 1 calc R . .
C53 C 1.0014(4) 0.3357(4) 0.1867(4) 0.0463(17) Uani 1 1 d . . .
C54 C 0.9632(6) 0.3556(7) 0.2220(6) 0.080(3) Uani 1 1 d . . .
C55 C 1.1969(5) 0.3449(6) 0.2350(4) 0.064(2) Uani 1 1 d . . .
C56 C 0.5621(5) 0.6397(4) -0.1996(4) 0.0509(18) Uani 1 1 d . C .
C57 C 0.4996(5) 0.6061(4) -0.2470(4) 0.0537(19) Uani 1 1 d . . .
H57 H 0.4991 0.5836 -0.2817 0.064 Uiso 1 1 calc R . .
C58 C 0.4374(4) 0.6045(4) -0.2455(4) 0.0477(17) Uani 1 1 d . C .
C59 C 0.6276(6) 0.6394(6) -0.2063(5) 0.070(3) Uani 1 1 d . . .
C60 C 0.3762(5) 0.5528(5) -0.2930(4) 0.061(2) Uani 1 1 d . . .
C61 C 0.4660(6) 0.8465(5) -0.2262(5) 0.068(2) Uani 1 1 d . C .
C62 C 0.4877(6) 0.9056(5) -0.1844(5) 0.073(3) Uani 1 1 d . . .
H62 H 0.4783 0.9537 -0.2010 0.087 Uiso 1 1 calc R . .
C63 C 0.5228(5) 0.8949(4) -0.1189(5) 0.058(2) Uani 1 1 d . C .
C64 C 0.5485(7) 0.9616(5) -0.0759(6) 0.073(3) Uani 1 1 d . . .
C65 C 0.4355(10) 0.8625(7) -0.2973(6) 0.109(5) Uani 1 1 d . . .
C66 C 0.5315(5) 0.7805(4) 0.0245(4) 0.0489(18) Uani 1 1 d . C .
C67 C 0.6063(5) 0.7830(4) 0.0564(4) 0.059(2) Uani 1 1 d . . .
H67 H 0.6337 0.8093 0.0954 0.071 Uiso 1 1 calc R . .
C68 C 0.6423(5) 0.7465(4) 0.0311(4) 0.0529(19) Uani 1 1 d . C .
C69 C 0.7231(6) 0.7433(7) 0.0720(5) 0.080(3) Uani 1 1 d . . .
C70 C 0.4983(6) 0.8168(5) 0.0581(4) 0.062(2) Uani 1 1 d . . .
Eu1 Eu 0.98218(2) 0.23729(2) 0.063660(17) 0.04207(11) Uani 1 1 d . . .
Eu2 Eu 0.49516(2) 0.713938(19) -0.117809(18) 0.04272(12) Uani 1 1 d . C .
F1 F 0.7160(4) 0.2635(4) -0.0221(4) 0.114(3) Uani 1 1 d . . .
F2 F 0.7273(4) 0.1488(4) -0.0222(4) 0.102(2) Uani 1 1 d . . .
F3 F 0.6732(4) 0.2043(4) -0.1106(4) 0.121(3) Uani 1 1 d . . .
F13 F 1.2188(4) 0.3826(4) 0.2878(3) 0.100(2) Uani 1 1 d . . .
F14 F 1.2353(3) 0.2848(4) 0.2531(4) 0.112(2) Uani 1 1 d . . .
F15 F 1.2168(3) 0.3845(5) 0.2026(3) 0.103(2) Uani 1 1 d . . .
F16 F 0.9505(8) 0.2939(6) 0.2439(6) 0.180(5) Uani 1 1 d . . .
F17 F 0.9996(4) 0.3919(6) 0.2727(4) 0.148(4) Uani 1 1 d . . .
F18 F 0.8997(5) 0.3806(6) 0.1845(4) 0.147(4) Uani 1 1 d . . .
F19 F 0.6895(3) 0.6404(4) -0.1514(3) 0.0922(19) Uani 1 1 d . . .
F20 F 0.6245(4) 0.5909(5) -0.2449(4) 0.131(3) Uani 1 1 d . . .
F21 F 0.6277(4) 0.7024(5) -0.2349(4) 0.117(3) Uani 1 1 d . . .
F22 F 0.3856(4) 0.4877(3) -0.2674(3) 0.113(3) Uani 1 1 d . . .
F23 F 0.3712(4) 0.5426(4) -0.3470(3) 0.103(2) Uani 1 1 d . . .
F24 F 0.3118(4) 0.5751(4) -0.3080(4) 0.113(3) Uani 1 1 d . . .
F25 F 0.4457(6) 0.8168(5) -0.3271(4) 0.123(3) Uani 1 1 d . . .
F26 F 0.4422(9) 0.9272(5) -0.3093(4) 0.226(8) Uani 1 1 d . . .
F27 F 0.3583(7) 0.8546(8) -0.3285(5) 0.186(5) Uani 1 1 d . . .
F28 F 0.5357(6) 1.0234(3) -0.1056(4) 0.135(4) Uani 1 1 d . . .
F29 F 0.5206(5) 0.9634(4) -0.0411(4) 0.116(3) Uani 1 1 d . . .
F30 F 0.6185(5) 0.9611(4) -0.0361(5) 0.131(3) Uani 1 1 d . . .
F31 F 0.4473(4) 0.8624(4) 0.0202(3) 0.096(2) Uani 1 1 d . . .
F32 F 0.4669(6) 0.7676(4) 0.0740(5) 0.140(4) Uani 1 1 d . . .
F33 F 0.5431(4) 0.8509(5) 0.1103(3) 0.119(3) Uani 1 1 d . . .
F34 F 0.7537(4) 0.7166(5) 0.0441(4) 0.120(3) Uani 1 1 d . . .
F35 F 0.7450(5) 0.6976(10) 0.1203(5) 0.210(7) Uani 1 1 d . . .
F36 F 0.7554(5) 0.8020(6) 0.0981(6) 0.197(6) Uani 1 1 d . . .
N1 N 1.0532(3) 0.2827(3) 0.0118(3) 0.0457(14) Uani 1 1 d . B .
N2 N 1.1896(4) 0.1506(4) 0.0983(4) 0.067(2) Uani 1 1 d . . .
N3 N 0.9441(4) 0.3592(3) 0.0021(3) 0.0474(14) Uani 1 1 d . B .
N4 N 0.9436(4) 0.4431(3) -0.0638(3) 0.0488(15) Uani 1 1 d . . .
N5 N 0.3892(4) 0.6457(3) -0.1192(3) 0.0467(14) Uani 1 1 d . . .
N6 N 0.3038(6) 0.8152(4) -0.1371(5) 0.085(3) Uani 1 1 d D . .
C38A C 0.3306(15) 0.8921(10) -0.1305(13) 0.106(4) Uiso 0.65(3) 1 d PD C 1
H38A H 0.3186 0.9214 -0.1040 0.127 Uiso 0.65 1 calc P C 1
H38B H 0.3839 0.8929 -0.1103 0.127 Uiso 0.65 1 calc P C 1
C39A C 0.2950(14) 0.9196(12) -0.1930(13) 0.106(4) Uiso 0.65(3) 1 d PD C 1
H39A H 0.3104 0.9699 -0.1919 0.158 Uiso 0.65 1 calc P C 1
H39B H 0.2423 0.9183 -0.2122 0.158 Uiso 0.65 1 calc P C 1
H39C H 0.3072 0.8897 -0.2185 0.158 Uiso 0.65 1 calc P C 1
C38B C 0.297(3) 0.8876(16) -0.165(2) 0.106(4) Uiso 0.35(3) 1 d PD C 2
H38C H 0.2602 0.9147 -0.1610 0.127 Uiso 0.35 1 calc P C 2
H38D H 0.3439 0.9129 -0.1369 0.127 Uiso 0.35 1 calc P C 2
C39B C 0.278(2) 0.894(2) -0.2272(19) 0.106(4) Uiso 0.35(3) 1 d PD C 2
H39D H 0.2795 0.9459 -0.2370 0.158 Uiso 0.35 1 calc P C 2
H39E H 0.2293 0.8750 -0.2563 0.158 Uiso 0.35 1 calc P C 2
H39F H 0.3130 0.8670 -0.2327 0.158 Uiso 0.35 1 calc P C 2
N7 N 0.5175(3) 0.5824(3) -0.0748(3) 0.0438(14) Uani 1 1 d . . .
N8 N 0.4801(4) 0.4683(3) -0.0746(3) 0.0454(14) Uani 1 1 d . . .
O1 O 1.0769(3) 0.1596(3) 0.0776(3) 0.0573(14) Uani 1 1 d . B .
O2 O 0.3836(4) 0.7790(3) -0.1612(3) 0.0621(15) Uani 1 1 d . . .
O3 O 0.9318(4) 0.2034(4) -0.0452(3) 0.075(2) Uani 1 1 d . A .
O4 O 0.8524(3) 0.2398(3) 0.0104(3) 0.0584(14) Uani 1 1 d . B .
O5 O 0.9348(4) 0.1141(3) 0.0502(3) 0.0618(15) Uani 1 1 d . B .
O7 O 1.0270(4) 0.1798(3) 0.1657(3) 0.0651(16) Uani 1 1 d . B .
O8 O 1.0940(3) 0.3016(3) 0.1417(3) 0.0527(13) Uani 1 1 d . B .
O9 O 0.9599(3) 0.3130(3) 0.1316(3) 0.0495(12) Uani 1 1 d . B .
O10 O 0.5738(3) 0.6708(3) -0.1498(3) 0.0517(13) Uani 1 1 d . . .
O11 O 0.4251(3) 0.6347(3) -0.2084(3) 0.0493(12) Uani 1 1 d . . .
O12 O 0.4696(4) 0.7811(3) -0.2136(3) 0.0609(15) Uani 1 1 d . . .
O13 O 0.5372(3) 0.8362(3) -0.0902(3) 0.0522(13) Uani 1 1 d . . .
O14 O 0.4880(3) 0.7498(3) -0.0263(3) 0.0501(12) Uani 1 1 d . . .
O15 O 0.6138(3) 0.7143(3) -0.0217(3) 0.0519(13) Uani 1 1 d . . .

loop_
_atom_site_aniso_label
_atom_site_aniso_U_11
_atom_site_aniso_U_22
_atom_site_aniso_U_33
_atom_site_aniso_U_23
_atom_site_aniso_U_13
_atom_site_aniso_U_12
C1 0.042(4) 0.056(4) 0.044(4) 0.005(3) 0.027(3) 0.001(3)
C2 0.069(6) 0.080(6) 0.062(5) 0.025(4) 0.051(5) 0.019(5)
C3 0.076(6) 0.078(6) 0.076(6) 0.010(5) 0.060(5) 0.013(5)
C4 0.058(5) 0.059(5) 0.071(5) 0.001(4) 0.048(5) 0.005(4)
C5 0.048(4) 0.045(4) 0.052(4) 0.001(3) 0.031(4) 0.005(3)
C6 0.056(5) 0.050(4) 0.050(4) -0.002(3) 0.029(4) 0.015(4)
C7 0.090(9) 0.123(10) 0.096(9) 0.035(8) 0.056(8) 0.049(8)
C8 0.129(13) 0.135(13) 0.096(11) 0.013(9) 0.031(10) 0.044(11)
C9 0.053(6) 0.072(6) 0.093(8) 0.009(5) 0.027(5) 0.007(5)
C10 0.080(8) 0.085(8) 0.182(14) 0.028(8) 0.087(9) 0.028(6)
C11 0.043(4) 0.052(4) 0.047(4) 0.004(3) 0.029(4) -0.001(3)
C12 0.043(4) 0.051(4) 0.054(4) 0.009(3) 0.029(4) 0.010(3)
C13 0.046(4) 0.055(4) 0.050(4) 0.009(3) 0.028(4) 0.011(3)
C14 0.048(5) 0.062(5) 0.064(5) 0.000(4) 0.032(4) 0.013(4)
C15 0.058(5) 0.057(5) 0.068(6) 0.005(4) 0.030(5) 0.017(4)
C16 0.071(6) 0.053(5) 0.066(5) 0.011(4) 0.041(5) 0.011(4)
C17 0.049(5) 0.053(4) 0.051(4) 0.004(3) 0.028(4) 0.005(3)
C18 0.082(7) 0.070(6) 0.061(6) 0.014(4) 0.042(5) 0.009(5)
C19 0.065(5) 0.053(4) 0.052(5) 0.010(3) 0.037(4) -0.001(4)
C20 0.050(5) 0.075(6) 0.058(5) -0.004(4) 0.028(4) 0.014(4)
C21 0.054(5) 0.056(5) 0.056(5) -0.003(4) 0.033(4) 0.010(4)
C22 0.053(5) 0.043(4) 0.056(4) -0.003(3) 0.036(4) 0.005(3)
C23 0.052(4) 0.044(4) 0.046(4) -0.003(3) 0.033(4) 0.004(3)
C24 0.048(4) 0.045(4) 0.045(4) 0.000(3) 0.033(4) 0.001(3)
C25 0.064(5) 0.041(4) 0.050(4) -0.001(3) 0.040(4) 0.002(3)
C26 0.081(6) 0.042(4) 0.064(5) -0.001(4) 0.049(5) 0.005(4)
C27 0.069(6) 0.050(4) 0.061(5) 0.003(4) 0.039(5) 0.015(4)
C28 0.074(6) 0.042(4) 0.061(5) 0.002(3) 0.045(5) -0.007(4)
C29 0.084(7) 0.053(5) 0.074(6) -0.001(4) 0.045(6) -0.008(5)
C30 0.052(4) 0.044(4) 0.049(4) -0.005(3) 0.034(4) 0.001(3)
C31 0.052(5) 0.053(4) 0.069(5) -0.009(4) 0.041(4) -0.009(4)
C32 0.052(5) 0.072(6) 0.068(6) -0.005(4) 0.041(5) -0.007(4)
C33 0.053(5) 0.066(5) 0.067(5) 0.002(4) 0.039(5) 0.009(4)
C34 0.048(4) 0.057(4) 0.052(4) 0.004(3) 0.035(4) 0.006(3)
C35 0.067(6) 0.060(5) 0.077(6) 0.012(4) 0.050(5) 0.020(4)
C36 0.106(9) 0.080(7) 0.149(12) -0.010(7) 0.101(9) 0.009(6)
C37 0.132(13) 0.100(10) 0.25(2) 0.026(12) 0.149(15) 0.034(9)
C40 0.113(11) 0.225(17) 0.064(7) -0.053(9) 0.061(8) -0.088(12)
C41 0.079(8) 0.245(19) 0.044(6) -0.033(8) 0.026(6) -0.074(10)
C42 0.060(6) 0.092(7) 0.065(6) 0.003(5) 0.029(5) -0.022(5)
C43 0.056(6) 0.093(8) 0.096(8) -0.006(6) 0.031(6) -0.012(6)
C45 0.098(8) 0.048(5) 0.096(8) 0.000(5) 0.059(7) -0.006(5)
C46 0.166(13) 0.040(5) 0.082(8) 0.010(5) 0.072(8) -0.009(6)
C47 0.095(7) 0.053(5) 0.066(6) 0.005(4) 0.054(6) 0.004(5)
C51 0.049(4) 0.054(4) 0.046(4) 0.010(3) 0.028(4) -0.001(3)
C52 0.049(4) 0.054(4) 0.044(4) -0.005(3) 0.028(4) -0.002(3)
C53 0.058(5) 0.041(4) 0.051(4) -0.003(3) 0.037(4) 0.003(3)
C54 0.064(6) 0.106(8) 0.085(7) -0.023(6) 0.050(6) 0.000(6)
C55 0.054(5) 0.090(6) 0.050(5) 0.013(4) 0.030(4) 0.003(5)
C56 0.060(5) 0.049(4) 0.065(5) -0.005(4) 0.049(4) -0.003(4)
C57 0.059(5) 0.056(4) 0.064(5) -0.015(4) 0.044(4) -0.008(4)
C58 0.057(5) 0.042(4) 0.053(4) 0.001(3) 0.036(4) 0.001(3)
C59 0.069(6) 0.089(7) 0.073(6) -0.018(5) 0.053(6) -0.011(5)
C60 0.062(6) 0.064(5) 0.067(6) -0.019(4) 0.041(5) -0.015(4)
C61 0.088(7) 0.063(6) 0.067(6) 0.008(4) 0.050(6) 0.003(5)
C62 0.115(9) 0.045(5) 0.080(7) 0.006(4) 0.067(7) 0.004(5)
C63 0.075(6) 0.046(4) 0.088(6) 0.000(4) 0.067(5) 0.001(4)
C64 0.121(10) 0.041(5) 0.090(7) -0.006(4) 0.079(8) -0.004(5)
C65 0.150(14) 0.084(8) 0.071(8) 0.013(6) 0.046(9) -0.005(9)
C66 0.079(6) 0.030(3) 0.058(5) 0.002(3) 0.050(5) 0.006(3)
C67 0.084(6) 0.045(4) 0.057(5) -0.005(4) 0.043(5) 0.001(4)
C68 0.065(5) 0.049(4) 0.058(5) -0.006(3) 0.041(4) -0.002(4)
C69 0.067(6) 0.107(8) 0.066(6) -0.024(6) 0.037(5) -0.007(6)
C70 0.083(7) 0.052(5) 0.064(5) -0.002(4) 0.049(5) 0.013(4)
Eu1 0.0503(2) 0.04300(19) 0.0436(2) 0.00077(14) 0.03249(17) 0.00217(15)
Eu2 0.0540(2) 0.03709(18) 0.0521(2) -0.00335(14) 0.03850(19) -0.00157(15)
F1 0.076(4) 0.088(4) 0.171(8) -0.026(5) 0.062(5) -0.011(4)
F2 0.095(5) 0.082(4) 0.169(7) 0.003(4) 0.097(5) -0.008(3)
F3 0.058(4) 0.127(6) 0.128(6) -0.019(5) 0.017(4) -0.010(4)
F13 0.076(4) 0.146(6) 0.075(4) -0.027(4) 0.039(3) -0.039(4)
F14 0.056(4) 0.104(5) 0.137(6) 0.015(4) 0.026(4) 0.015(4)
F15 0.063(4) 0.173(7) 0.075(4) 0.030(4) 0.039(3) -0.026(4)
F16 0.268(14) 0.180(9) 0.237(12) 0.026(9) 0.231(12) 0.018(9)
F17 0.096(5) 0.246(10) 0.124(6) -0.113(7) 0.074(5) -0.028(6)
F18 0.099(6) 0.257(11) 0.112(6) -0.011(6) 0.074(5) 0.062(7)
F19 0.060(4) 0.157(6) 0.072(4) 0.001(4) 0.044(3) 0.012(4)
F20 0.099(5) 0.185(8) 0.157(7) -0.092(6) 0.101(5) -0.029(5)
F21 0.107(5) 0.155(7) 0.135(6) 0.023(5) 0.095(5) -0.015(5)
F22 0.124(6) 0.068(4) 0.107(5) 0.000(3) 0.036(5) -0.042(4)
F23 0.111(5) 0.132(5) 0.074(4) -0.048(4) 0.056(4) -0.046(4)
F24 0.066(4) 0.133(6) 0.127(6) -0.062(5) 0.043(4) -0.025(4)
F25 0.193(9) 0.115(6) 0.086(5) -0.005(4) 0.092(6) -0.016(6)
F26 0.46(2) 0.089(5) 0.093(6) 0.011(4) 0.124(10) -0.071(9)
F27 0.173(11) 0.248(14) 0.093(7) 0.010(7) 0.044(7) 0.057(10)
F28 0.288(12) 0.042(3) 0.151(7) -0.005(4) 0.169(8) -0.005(5)
F29 0.200(9) 0.083(4) 0.148(6) -0.039(4) 0.148(7) -0.027(5)
F30 0.131(7) 0.091(5) 0.157(8) -0.063(5) 0.069(6) -0.032(5)
F31 0.105(5) 0.100(4) 0.084(4) -0.005(3) 0.052(4) 0.046(4)
F32 0.248(11) 0.085(4) 0.223(10) 0.002(5) 0.216(10) 0.012(5)
F33 0.105(5) 0.159(7) 0.081(4) -0.050(4) 0.043(4) 0.037(5)
F34 0.063(4) 0.182(8) 0.124(6) -0.061(6) 0.057(4) -0.025(5)
F35 0.087(6) 0.39(2) 0.147(9) 0.140(12) 0.060(6) 0.084(9)
F36 0.084(6) 0.183(9) 0.260(13) -0.150(10) 0.051(7) -0.044(6)
N1 0.047(3) 0.048(3) 0.049(3) 0.003(3) 0.031(3) 0.005(3)
N2 0.060(5) 0.065(4) 0.078(5) 0.015(4) 0.039(4) 0.018(4)
N3 0.051(4) 0.049(3) 0.055(4) 0.007(3) 0.037(3) 0.010(3)
N4 0.058(4) 0.046(3) 0.056(4) 0.008(3) 0.040(3) 0.003(3)
N5 0.056(4) 0.043(3) 0.058(4) 0.000(3) 0.042(3) 0.005(3)
N6 0.111(7) 0.053(4) 0.142(8) 0.002(5) 0.100(7) 0.015(4)
N7 0.053(4) 0.041(3) 0.050(4) -0.001(3) 0.036(3) 0.000(3)
N8 0.061(4) 0.034(3) 0.053(4) 0.005(2) 0.039(3) 0.001(3)
O1 0.069(4) 0.056(3) 0.069(4) 0.013(3) 0.052(3) 0.019(3)
O2 0.074(4) 0.050(3) 0.076(4) 0.013(3) 0.051(3) 0.013(3)
O3 0.083(5) 0.115(5) 0.050(3) -0.028(3) 0.051(4) -0.038(4)
O4 0.050(3) 0.058(3) 0.067(4) -0.004(3) 0.032(3) -0.002(3)
O5 0.076(4) 0.048(3) 0.067(4) -0.003(3) 0.043(3) -0.010(3)
O7 0.098(5) 0.058(3) 0.053(3) 0.006(3) 0.050(3) 0.004(3)
O8 0.053(3) 0.067(3) 0.048(3) 0.002(2) 0.034(3) -0.001(3)
O9 0.043(3) 0.061(3) 0.054(3) -0.004(2) 0.032(3) 0.004(2)
O10 0.054(3) 0.057(3) 0.060(3) -0.016(3) 0.042(3) -0.006(2)
O11 0.057(3) 0.053(3) 0.054(3) -0.008(2) 0.040(3) -0.008(2)
O12 0.087(4) 0.051(3) 0.062(3) 0.003(3) 0.052(3) -0.001(3)
O13 0.068(4) 0.036(3) 0.060(3) 0.000(2) 0.040(3) -0.005(2)
O14 0.067(4) 0.045(3) 0.057(3) -0.007(2) 0.046(3) -0.003(2)
O15 0.061(3) 0.047(3) 0.062(3) -0.012(2) 0.043(3) -0.003(2)

loop_
_atom_type_symbol
_atom_type_description
_atom_type_scat_dispersion_real
_atom_type_scat_dispersion_imag
_atom_type_scat_source
C C 0.0033 0.0016 'International Tables Vol C Tables 4.2.6.8 and 6.1.1.4'
H H 0.0000 0.0000 'International Tables Vol C Tables 4.2.6.8 and 6.1.1.4'
N N 0.0061 0.0033 'International Tables Vol C Tables 4.2.6.8 and 6.1.1.4'
O O 0.0106 0.0060 'International Tables Vol C Tables 4.2.6.8 and 6.1.1.4'
F F 0.0171 0.0103 'International Tables Vol C Tables 4.2.6.8 and 6.1.1.4'
Eu Eu -0.1578 3.6682 'International Tables Vol C Tables 4.2.6.8 and 6.1.1.4'

loop_
_geom_angle_atom_site_label_1
_geom_angle_atom_site_label_2
_geom_angle_atom_site_label_3
_geom_angle
N1 C1 C2 121.6(7)
N1 C1 C11 112.7(6)
C2 C1 C11 125.6(7)
C3 C2 C1 118.8(8)
C3 C2 H2 120.6
C1 C2 H2 120.6
C2 C3 C4 120.2(8)
C2 C3 H3 119.9
C4 C3 H3 119.9
C3 C4 C5 117.9(7)
C3 C4 H4 121.0
C5 C4 H4 121.0
N1 C5 C4 122.1(7)
N1 C5 C6 112.3(6)
C4 C5 C6 125.1(7)
O1 C6 N2 121.7(8)
O1 C6 C5 116.9(7)
N2 C6 C5 121.4(8)
O1 C6 Eu1 37.9(3)
N2 C6 Eu1 150.9(6)
C5 C6 Eu1 83.9(4)
C8 C7 N2 111.6(12)
C8 C7 H7B 109.3
N2 C7 H7B 109.3
C8 C7 H7A 109.3
N2 C7 H7A 109.3
H7B C7 H7A 108.0
C7 C8 H8A 109.5
C7 C8 H8B 109.5
H8A C8 H8B 109.5
C7 C8 H8C 109.5
H8A C8 H8C 109.5
H8B C8 H8C 109.5
N2 C9 C10 112.9(9)
N2 C9 H9A 109.0
C10 C9 H9A 109.0
N2 C9 H9B 109.0
C10 C9 H9B 109.0
H9A C9 H9B 107.8
C9 C10 H10B 109.5
C9 C10 H10C 109.5
H10B C10 H10C 109.5
C9 C10 H10A 109.5
H10B C10 H10A 109.5
H10C C10 H10A 109.5
N3 C11 N4 111.9(6)
N3 C11 C1 119.9(6)
N4 C11 C1 128.2(6)
C17 C12 N3 109.9(6)
C17 C12 C13 120.1(7)
N3 C12 C13 129.9(7)
C14 C13 C12 118.5(7)
C14 C13 H13 120.8
C12 C13 H13 120.8
C13 C14 C15 119.6(7)
C13 C14 C20 121.8(8)
C15 C14 C20 118.6(7)
C16 C15 C14 122.5(8)
C16 C15 H15 118.7
C14 C15 H15 118.7
C15 C16 C17 116.3(8)
C15 C16 H16 121.9
C17 C16 H16 121.9
C12 C17 N4 106.5(6)
C12 C17 C16 123.0(7)
N4 C17 C16 130.4(7)
C19 C18 H18C 109.5
C19 C18 H18B 109.5
H18C C18 H18B 109.5
C19 C18 H18A 109.5
H18C C18 H18A 109.5
H18B C18 H18A 109.5
N4 C19 C18 111.9(7)
N4 C19 H19A 109.2
C18 C19 H19A 109.2
N4 C19 H19B 109.2
C18 C19 H19B 109.2
H19A C19 H19B 107.9
C21 C20 C14 117.1(7)
C21 C20 H20B 108.0
C14 C20 H20B 108.0
C21 C20 H20A 108.0
C14 C20 H20A 108.0
H20B C20 H20A 107.3
C22 C21 C27 119.6(8)
C22 C21 C20 121.2(8)
C27 C21 C20 119.1(8)
C21 C22 C23 118.5(7)
C21 C22 H22 120.8
C23 C22 H22 120.8
N7 C23 C25 110.3(7)
N7 C23 C22 129.6(7)
C25 C23 C22 120.0(7)
N7 C24 N8 112.1(6)
N7 C24 C30 119.6(6)
N8 C24 C30 128.3(7)
C26 C25 N8 131.4(7)
C26 C25 C23 123.0(8)
N8 C25 C23 105.6(6)
C27 C26 C25 116.2(8)
C27 C26 H26 121.9
C25 C26 H26 121.9
C26 C27 C21 122.8(8)
C26 C27 H27 118.6
C21 C27 H27 118.6
N8 C28 C29 111.1(6)
N8 C28 H28A 109.4
C29 C28 H28A 109.4
N8 C28 H28B 109.4
C29 C28 H28B 109.4
H28A C28 H28B 108.0
C28 C29 H29B 109.5
C28 C29 H29C 109.5
H29B C29 H29C 109.5
C28 C29 H29A 109.5
H29B C29 H29A 109.5
H29C C29 H29A 109.5
N5 C30 C31 119.7(7)
N5 C30 C24 113.3(7)
C31 C30 C24 126.9(7)
C32 C31 C30 119.9(8)
C32 C31 H31 120.1
C30 C31 H31 120.1
C31 C32 C33 119.9(8)
C31 C32 H32 120.0
C33 C32 H32 120.0
C32 C33 C34 117.5(8)
C32 C33 H33 121.2
C34 C33 H33 121.2
N5 C34 C33 122.2(7)
N5 C34 C35 113.2(7)
C33 C34 C35 124.2(7)
O2 C35 N6 121.6(8)
O2 C35 C34 114.4(7)
N6 C35 C34 124.0(8)
O2 C35 Eu2 38.9(4)
N6 C35 Eu2 144.9(8)
C34 C35 Eu2 83.4(4)
N6 C36 C37 113.6(12)
N6 C36 H36B 108.9
C37 C36 H36B 108.9
N6 C36 H36A 108.9
C37 C36 H36A 108.9
H36B C36 H36A 107.7
C36 C37 H37B 109.5
C36 C37 H37A 109.5
H37B C37 H37A 109.5
C36 C37 H37C 109.5
H37B C37 H37C 109.5
H37A C37 H37C 109.5
O3 C40 C41 127.2(10)
O3 C40 C44 116.1(12)
C41 C40 C44 116.6(12)
C42 C41 C40 123.4(10)
C42 C41 H41 118.3
C40 C41 H41 118.3
O4 C42 C41 127.7(10)
O4 C42 C43 115.8(9)
C41 C42 C43 116.5(10)
F3 C43 F1 110.6(10)
F3 C43 F2 106.2(10)
F1 C43 F2 106.2(11)
F3 C43 C42 113.6(11)
F1 C43 C42 110.8(9)
F2 C43 C42 109.1(10)
F6B C44 F6A 65.7(15)
F6B C44 F4A 121(2)
F6A C44 F4A 131.3(19)
F6B C44 F4B 129(2)
F6A C44 F4B 72.3(16)
F4A C44 F4B 69.8(14)
F6B C44 F5A 39.8(13)
F6A C44 F5A 105.5(16)
F4A C44 F5A 94.3(14)
F4B C44 F5A 151.8(19)
F6B C44 F5B 101.7(18)
F6A C44 F5B 154(2)
F4A C44 F5B 33.9(13)
F4B C44 F5B 103.4(18)
F5A C44 F5B 65.6(13)
F6B C44 C40 115.0(18)
F6A C44 C40 105.6(15)
F4A C44 C40 111.5(15)
F4B C44 C40 102.6(16)
F5A C44 C40 105.0(15)
F5B C44 C40 100.8(17)
O5 C45 C46 126.8(9)
O5 C45 C49A 112.8(12)
C46 C45 C49A 118.7(11)
O5 C45 C49B 115.5(13)
C46 C45 C49B 116.9(12)
C49A C45 C49B 24.0(11)
F9A C49A F7A 117(2)
F9A C49A F8A 100.1(18)
F7A C49A F8A 96.3(18)
F9A C49A C45 114.9(19)
F7A C49A C45 111.2(19)
F8A C49A C45 115(2)
F9B C49B F7B 109(2)
F9B C49B F8B 108(2)
F7B C49B F8B 95.8(19)
F9B C49B C45 120(2)
F7B C49B C45 119(2)
F8B C49B C45 103.0(19)
C47 C46 C45 121.0(8)
C47 C46 H46 119.5
C45 C46 H46 119.5
O7 C47 C46 128.1(9)
O7 C47 C48B 117.6(10)
C46 C47 C48B 114.2(10)
O7 C47 C48A 107.9(11)
C46 C47 C48A 123.5(11)
C48B C47 C48A 12.6(10)
F10A C48A F12A 95(2)
F10A C48A F11A 135(3)
F12A C48A F11A 100.1(18)
F10A C48A C47 113.8(18)
F12A C48A C47 118(2)
F11A C48A C47 95.7(17)
F12B C48B F10B 114.8(18)
F12B C48B F11B 102.3(15)
F10B C48B F11B 89.6(15)
F12B C48B C47 114.4(15)
F10B C48B C47 115.6(15)
F11B C48B C47 117.0(15)
O8 C51 C52 126.8(7)
O8 C51 C55 114.6(7)
C52 C51 C55 118.6(7)
C53 C52 C51 121.3(7)
C53 C52 H52 119.3
C51 C52 H52 119.3
O9 C53 C52 130.4(7)
O9 C53 C54 114.1(8)
C52 C53 C54 115.5(7)
F17 C54 F18 113.2(10)
F17 C54 F16 101.5(11)
F18 C54 F16 102.5(11)
F17 C54 C53 116.7(9)
F18 C54 C53 112.5(9)
F16 C54 C53 108.8(9)
F14 C55 F15 108.2(8)
F14 C55 F13 106.3(8)
F15 C55 F13 104.8(8)
F14 C55 C51 111.4(8)
F15 C55 C51 111.5(7)
F13 C55 C51 114.3(7)
O10 C56 C57 128.5(7)
O10 C56 C59 114.1(7)
C57 C56 C59 117.4(7)
C56 C57 C58 121.6(7)
C56 C57 H57 119.2
C58 C57 H57 119.2
O11 C58 C57 129.2(8)
O11 C58 C60 113.6(7)
C57 C58 C60 116.9(7)
F20 C59 F19 113.4(9)
F20 C59 F21 102.5(9)
F19 C59 F21 103.9(9)
F20 C59 C56 114.3(8)
F19 C59 C56 112.8(8)
F21 C59 C56 108.7(8)
F23 C60 F24 106.0(9)
F23 C60 F22 105.8(8)
F24 C60 F22 106.3(8)
F23 C60 C58 115.6(7)
F24 C60 C58 112.3(7)
F22 C60 C58 110.2(8)
O12 C61 C62 128.1(9)
O12 C61 C65 113.9(9)
C62 C61 C65 117.9(9)
C63 C62 C61 120.9(8)
C63 C62 H62 119.5
C61 C62 H62 119.5
O13 C63 C62 127.4(8)
O13 C63 C64 114.5(8)
C62 C63 C64 118.1(8)
F30 C64 F28 104.0(10)
F30 C64 F29 106.3(10)
F28 C64 F29 108.7(8)
F30 C64 C63 111.4(8)
F28 C64 C63 114.9(9)
F29 C64 C63 111.0(8)
F25 C65 F26 115.1(14)
F25 C65 F27 98.9(12)
F26 C65 F27 102.9(15)
F25 C65 C61 117.3(12)
F26 C65 C61 114.8(12)
F27 C65 C61 104.5(12)
O14 C66 C67 128.3(7)
O14 C66 C70 115.4(8)
C67 C66 C70 116.2(7)
C66 C67 C68 120.2(8)
C66 C67 H67 119.9
C68 C67 H67 119.9
O15 C68 C67 127.4(8)
O15 C68 C69 115.3(7)
C67 C68 C69 117.3(8)
F36 C69 F34 106.9(11)
F36 C69 F35 104.3(12)
F34 C69 F35 102.0(11)
F36 C69 C68 116.4(10)
F34 C69 C68 114.8(9)
F35 C69 C68 110.9(10)
F33 C70 F31 107.6(7)
F33 C70 F32 105.5(9)
F31 C70 F32 106.0(9)
F33 C70 C66 115.8(8)
F31 C70 C66 111.2(7)
F32 C70 C66 110.1(7)
O1 Eu1 O3 80.8(2)
O1 Eu1 O4 140.3(2)
O3 Eu1 O4 72.4(2)
O1 Eu1 O7 76.1(2)
O3 Eu1 O7 138.9(2)
O4 Eu1 O7 105.9(2)
O1 Eu1 O9 136.72(19)
O3 Eu1 O9 142.5(2)
O4 Eu1 O9 75.37(19)
O7 Eu1 O9 68.92(19)
O1 Eu1 O5 74.8(2)
O3 Eu1 O5 72.6(2)
O4 Eu1 O5 69.7(2)
O7 Eu1 O5 68.8(2)
O9 Eu1 O5 113.24(19)
O1 Eu1 O8 75.9(2)
O3 Eu1 O8 132.30(18)
O4 Eu1 O8 143.52(19)
O7 Eu1 O8 73.5(2)
O9 Eu1 O8 70.50(17)
O5 Eu1 O8 136.5(2)
O1 Eu1 N3 125.52(18)
O3 Eu1 N3 75.6(2)
O4 Eu1 N3 75.6(2)
O7 Eu1 N3 145.1(2)
O9 Eu1 N3 78.12(18)
O5 Eu1 N3 138.4(2)
O8 Eu1 N3 85.1(2)
O1 Eu1 N1 64.01(18)
O3 Eu1 N1 63.9(2)
O4 Eu1 N1 124.1(2)
O7 Eu1 N1 129.9(2)
O9 Eu1 N1 123.58(18)
O5 Eu1 N1 123.16(19)
O8 Eu1 N1 68.49(18)
N3 Eu1 N1 61.52(18)
O1 Eu1 C6 18.79(19)
O3 Eu1 C6 78.1(2)
O4 Eu1 C6 148.7(2)
O7 Eu1 C6 89.4(2)
O9 Eu1 C6 135.91(19)
O5 Eu1 C6 91.8(2)
O8 Eu1 C6 66.59(19)
N3 Eu1 C6 107.29(19)
N1 Eu1 C6 45.99(19)
O13 Eu2 O2 78.5(2)
O13 Eu2 O10 99.90(18)
O2 Eu2 O10 139.5(2)
O13 Eu2 O15 70.66(18)
O2 Eu2 O15 137.79(19)
O10 Eu2 O15 75.25(18)
O13 Eu2 O11 142.19(18)
O2 Eu2 O11 84.4(2)
O10 Eu2 O11 72.36(17)
O15 Eu2 O11 137.03(18)
O13 Eu2 O14 71.88(17)
O2 Eu2 O14 73.7(2)
O10 Eu2 O14 144.85(19)
O15 Eu2 O14 69.77(18)
O11 Eu2 O14 134.49(17)
O13 Eu2 O12 69.89(19)
O2 Eu2 O12 70.9(2)
O10 Eu2 O12 70.8(2)
O15 Eu2 O12 121.3(2)
O11 Eu2 O12 72.71(18)
O14 Eu2 O12 131.84(18)
O13 Eu2 N7 143.76(19)
O2 Eu2 N7 124.94(19)
O10 Eu2 N7 79.59(18)
O15 Eu2 N7 74.30(19)
O11 Eu2 N7 72.71(19)
O14 Eu2 N7 87.72(17)
O12 Eu2 N7 139.72(18)
O13 Eu2 N5 130.95(18)
O2 Eu2 N5 63.28(19)
O10 Eu2 N5 129.08(17)
O15 Eu2 N5 119.24(19)
O11 Eu2 N5 65.69(17)
O14 Eu2 N5 68.84(18)
O12 Eu2 N5 119.4(2)
N7 Eu2 N5 61.67(19)
O13 Eu2 C35 89.7(2)
O2 Eu2 C35 19.0(2)
O10 Eu2 C35 152.8(2)
O15 Eu2 C35 131.9(2)
O11 Eu2 C35 84.4(2)
O14 Eu2 C35 62.4(2)
O12 Eu2 C35 89.1(2)
N7 Eu2 C35 107.4(2)
N5 Eu2 C35 46.2(2)
C1 N1 C5 119.3(6)
C1 N1 Eu1 120.1(5)
C5 N1 Eu1 114.4(5)
C6 N2 C9 125.2(8)
C6 N2 C7 116.8(8)
C9 N2 C7 117.0(8)
C11 N3 C12 105.2(6)
C11 N3 Eu1 119.8(5)
C12 N3 Eu1 135.0(5)
C11 N4 C17 106.4(6)
C11 N4 C19 129.2(6)
C17 N4 C19 124.4(6)
C34 N5 C30 120.7(7)
C34 N5 Eu2 115.6(5)
C30 N5 Eu2 120.3(5)
C35 N6 C36 124.5(9)
C35 N6 C38B 119.0(17)
C36 N6 C38B 116.0(18)
C35 N6 C38A 117.1(12)
C36 N6 C38A 113.8(11)
C38B N6 C38A 30.0(17)
C39A C38A N6 105.5(18)
C39A C38A H38A 110.6
N6 C38A H38A 110.6
C39A C38A H38B 110.6
N6 C38A H38B 110.6
H38A C38A H38B 108.8
C38A C39A H39A 109.5
C38A C39A H39B 109.5
H39A C39A H39B 109.5
C38A C39A H39C 109.5
H39A C39A H39C 109.5
H39B C39A H39C 109.5
C39B C38B N6 120(3)
C39B C38B H38C 107.3
N6 C38B H38C 107.3
C39B C38B H38D 107.3
N6 C38B H38D 107.3
H38C C38B H38D 106.9
C38B C39B H39D 109.5
C38B C39B H39E 109.5
H39D C39B H39E 109.5
C38B C39B H39F 109.5
H39D C39B H39F 109.5
H39E C39B H39F 109.5
C24 N7 C23 104.9(6)
C24 N7 Eu2 119.5(5)
C23 N7 Eu2 133.9(5)
C24 N8 C25 107.0(6)
C24 N8 C28 130.1(7)
C25 N8 C28 122.9(6)
C6 O1 Eu1 123.3(5)
C35 O2 Eu2 122.1(5)
C40 O3 Eu1 134.6(7)
C42 O4 Eu1 133.3(6)
C45 O5 Eu1 137.5(7)
C47 O7 Eu1 137.3(6)
C51 O8 Eu1 133.3(5)
C53 O9 Eu1 131.2(5)
C56 O10 Eu2 132.9(5)
C58 O11 Eu2 133.6(5)
C61 O12 Eu2 133.2(6)
C63 O13 Eu2 135.9(6)
C66 O14 Eu2 132.2(5)
C68 O15 Eu2 134.5(5)

loop_
_geom_bond_atom_site_label_1
_geom_bond_atom_site_label_2
_geom_bond_distance
C1 N1 1.320(9)
C1 C2 1.387(10)
C1 C11 1.466(10)
C2 C3 1.371(12)
C2 H2 0.9500
C3 C4 1.373(12)
C3 H3 0.9500
C4 C5 1.377(10)
C4 H4 0.9500
C5 N1 1.353(9)
C5 C6 1.493(11)
C6 O1 1.251(10)
C6 N2 1.312(11)
C6 Eu1 3.244(8)
C7 C8 1.408(18)
C7 N2 1.500(14)
C7 H7B 0.9900
C7 H7A 0.9900
C8 H8A 0.9800
C8 H8B 0.9800
C8 H8C 0.9800
C9 N2 1.484(13)
C9 C10 1.518(16)
C9 H9A 0.9900
C9 H9B 0.9900
C10 H10B 0.9800
C10 H10C 0.9800
C10 H10A 0.9800
C11 N3 1.343(9)
C11 N4 1.367(10)
C12 C17 1.377(10)
C12 N3 1.389(9)
C12 C13 1.402(10)
C13 C14 1.372(11)
C13 H13 0.9500
C14 C15 1.430(13)
C14 C20 1.521(11)
C15 C16 1.360(12)
C15 H15 0.9500
C16 C17 1.394(11)
C16 H16 0.9500
C17 N4 1.392(10)
C18 C19 1.509(12)
C18 H18C 0.9800
C18 H18B 0.9800
C18 H18A 0.9800
C19 N4 1.481(9)
C19 H19A 0.9900
C19 H19B 0.9900
C20 C21 1.506(12)
C20 H20B 0.9900
C20 H20A 0.9900
C21 C22 1.384(11)
C21 C27 1.415(12)
C22 C23 1.398(11)
C22 H22 0.9500
C23 N7 1.385(9)
C23 C25 1.393(10)
C24 N7 1.345(9)
C24 N8 1.366(9)
C24 C30 1.465(10)
C25 C26 1.384(11)
C25 N8 1.390(10)
C26 C27 1.377(13)
C26 H26 0.9500
C27 H27 0.9500
C28 N8 1.481(9)
C28 C29 1.497(12)
C28 H28A 0.9900
C28 H28B 0.9900
C29 H29B 0.9800
C29 H29C 0.9800
C29 H29A 0.9800
C30 N5 1.348(9)
C30 C31 1.390(11)
C31 C32 1.361(12)
C31 H31 0.9500
C32 C33 1.383(12)
C32 H32 0.9500
C33 C34 1.397(12)
C33 H33 0.9500
C34 N5 1.310(10)
C34 C35 1.514(12)
C35 O2 1.242(10)
C35 N6 1.320(11)
C35 Eu2 3.225(9)
C36 N6 1.451(13)
C36 C37 1.510(19)
C36 H36B 0.9900
C36 H36A 0.9900
C37 H37B 0.9800
C37 H37A 0.9800
C37 H37C 0.9800
C40 O3 1.242(14)
C40 C41 1.392(19)
C40 C44 1.625(16)
C41 C42 1.353(16)
C41 H41 0.9500
C42 O4 1.251(11)
C42 C43 1.538(15)
C43 F3 1.306(13)
C43 F1 1.322(14)
C43 F2 1.332(14)
C44 F6B 1.240(19)
C44 F6A 1.293(14)
C44 F4A 1.320(15)
C44 F4B 1.378(19)
C44 F5A 1.393(15)
C44 F5B 1.42(2)
C45 O5 1.219(11)
C45 C46 1.396(16)
C45 C49A 1.53(3)
C45 C49B 1.55(3)
C49A F9A 1.266(16)
C49A F7A 1.282(16)
C49A F8A 1.342(17)
C49B F9B 1.26(2)
C49B F7B 1.26(2)
C49B F8B 1.34(2)
C46 C47 1.353(14)
C46 H46 0.9500
C47 O7 1.237(10)
C47 C48B 1.51(2)
C47 C48A 1.67(3)
C48A F10A 1.219(18)
C48A F12A 1.228(19)
C48A F11A 1.345(19)
C48B F12B 1.266(17)
C48B F10B 1.286(16)
C48B F11B 1.335(18)
C51 O8 1.258(9)
C51 C52 1.392(10)
C51 C55 1.504(12)
C52 C53 1.380(11)
C52 H52 0.9500
C53 O9 1.237(9)
C53 C54 1.551(11)
C54 F17 1.256(12)
C54 F18 1.268(13)
C54 F16 1.349(15)
C55 F14 1.311(11)
C55 F15 1.322(10)
C55 F13 1.324(11)
C56 O10 1.256(9)
C56 C57 1.378(12)
C56 C59 1.533(11)
C57 C58 1.383(11)
C57 H57 0.9500
C58 O11 1.227(9)
C58 C60 1.541(11)
C59 F20 1.283(11)
C59 F19 1.302(12)
C59 F21 1.358(13)
C60 F23 1.299(10)
C60 F24 1.316(11)
C60 F22 1.318(11)
C61 O12 1.234(10)
C61 C62 1.395(13)
C61 C65 1.541(15)
C62 C63 1.385(13)
C62 H62 0.9500
C63 O13 1.237(9)
C63 C64 1.519(12)
C64 F30 1.297(14)
C64 F28 1.299(11)
C64 F29 1.304(11)
C65 F25 1.217(16)
C65 F26 1.253(14)
C65 F27 1.44(2)
C66 O14 1.231(10)
C66 C67 1.381(13)
C66 C70 1.528(10)
C67 C68 1.415(11)
C67 H67 0.9500
C68 O15 1.255(9)
C68 C69 1.489(14)
C69 F36 1.259(14)
C69 F34 1.295(12)
C69 F35 1.323(15)
C70 F33 1.287(11)
C70 F31 1.302(11)
C70 F32 1.319(11)
Eu1 O1 2.384(5)
Eu1 O3 2.384(5)
Eu1 O4 2.399(6)
Eu1 O7 2.412(5)
Eu1 O9 2.433(5)
Eu1 O5 2.436(5)
Eu1 O8 2.450(6)
Eu1 N3 2.581(6)
Eu1 N1 2.637(6)
Eu2 O13 2.381(5)
Eu2 O2 2.389(6)
Eu2 O10 2.392(5)
Eu2 O15 2.393(6)
Eu2 O11 2.406(5)
Eu2 O14 2.453(5)
Eu2 O12 2.461(5)
Eu2 N7 2.579(6)
Eu2 N5 2.622(6)
N6 C38B 1.46(2)
N6 C38A 1.505(19)
C38A C39A 1.40(3)
C38A H38A 0.9900
C38A H38B 0.9900
C39A H39A 0.9800
C39A H39B 0.9800
C39A H39C 0.9800
C38B C39B 1.39(3)
C38B H38C 0.9900
C38B H38D 0.9900
C39B H39D 0.9800
C39B H39E 0.9800
C39B H39F 0.9800
